data_4339093
loop_
_publ_author_name
'Li, Bin'
'Corbett, John D.'

_publ_section_title
;
 Different cation arrangements in Au-In networks. Syntheses and structures
 of six intermetallic compounds in alkali-metal-Au-In systems.
;
_journal_issue 15
_journal_name_full 'Inorganic chemistry'
_journal_page_first 6022
_journal_page_last 6028
_journal_paper_doi 10.1021/ic700519c
_journal_volume 46
_journal_year 2007
_chemical_formula_sum 'Au2 In2 Rb0.66'
_chemical_formula_weight 680.20
_chemical_name_systematic
; 
 ? 
;
_space_group_IT_number 137
_symmetry_cell_setting tetragonal
_symmetry_space_group_name_Hall '-P 4ac 2a'
_symmetry_space_group_name_H-M 'P 42/n m c :2'
_atom_sites_solution_hydrogens none
_atom_sites_solution_primary direct
_atom_sites_solution_secondary difmap
_audit_creation_method SHELXL-97
_cell_angle_alpha 90.00
_cell_angle_beta 90.00
_cell_angle_gamma 90.00
_cell_formula_units_Z 8
_cell_length_a 13.3051(19)
_cell_length_b 13.3051(19)
_cell_length_c 5.4597(11)
_cell_measurement_temperature 293(2)
_cell_volume 966.5(3)
_computing_cell_refinement 'STOE X-AREA'
_computing_data_collection 'STOE X-AREA'
_computing_data_reduction 'STOE X-RED'
_computing_molecular_graphics 'Bruker SHELXTL'
_computing_publication_material 'Bruker SHELXTL'
_computing_structure_refinement 'SHELXL-97 (Sheldrick, 1997)'
_computing_structure_solution 'SHELXS-97 (Sheldrick, 1990)'
_diffrn_ambient_temperature 293(2)
_diffrn_detector_area_resol_mean 6.67
_diffrn_measured_fraction_theta_full 1.000
_diffrn_measured_fraction_theta_max 1.000
_diffrn_measurement_device_type 'STOE IPDS 2'
_diffrn_measurement_method 'rotation method'
_diffrn_radiation_monochromator graphite
_diffrn_radiation_source 'fine-focus sealed tube'
_diffrn_radiation_type MoK\a
_diffrn_radiation_wavelength 0.71073
_diffrn_reflns_av_R_equivalents 0.0000
_diffrn_reflns_av_sigmaI/netI 0.1193
_diffrn_reflns_limit_h_max 11
_diffrn_reflns_limit_h_min 0
_diffrn_reflns_limit_k_max 16
_diffrn_reflns_limit_k_min 0
_diffrn_reflns_limit_l_max 6
_diffrn_reflns_limit_l_min 0
_diffrn_reflns_number 550
_diffrn_reflns_theta_full 26.49
_diffrn_reflns_theta_max 26.49
_diffrn_reflns_theta_min 2.16
_exptl_absorpt_coefficient_mu 76.379
_exptl_absorpt_correction_type numerical
_exptl_absorpt_process_details Xshape?
_exptl_crystal_colour silver
_exptl_crystal_density_diffrn 9.349
_exptl_crystal_density_meas ?
_exptl_crystal_density_method 'not measured'
_exptl_crystal_description irregular
_exptl_crystal_F_000 2244
_exptl_crystal_size_max 0.27
_exptl_crystal_size_mid 0.21
_exptl_crystal_size_min 0.18
_refine_diff_density_max 3.241
_refine_diff_density_min -2.149
_refine_diff_density_rms 0.661
_refine_ls_extinction_method none
_refine_ls_goodness_of_fit_ref 0.855
_refine_ls_hydrogen_treatment none
_refine_ls_matrix_type full
_refine_ls_number_parameters 31
_refine_ls_number_reflns 550
_refine_ls_number_restraints 0
_refine_ls_restrained_S_all 0.855
_refine_ls_R_factor_all 0.1403
_refine_ls_R_factor_gt 0.0484
_refine_ls_shift/su_max 0.000
_refine_ls_shift/su_mean 0.000
_refine_ls_structure_factor_coef Fsqd
_refine_ls_weighting_details 'calc w=1/[\s^2^(Fo^2^)+(0.0390P)^2^+0.0000P] where P=(Fo^2^+2Fc^2^)/3'
_refine_ls_weighting_scheme calc
_refine_ls_wR_factor_gt 0.0930
_refine_ls_wR_factor_ref 0.1122
_reflns_number_gt 241
_reflns_number_total 550
_reflns_threshold_expression >2sigma(I)
_cod_data_source_file ic700519c-file002.cif
_cod_data_source_block Rb0.66Au2In2
_cod_depositor_comments
;
The following automatic conversions were performed:

'_symmetry_cell_setting' value 'Tetragonal' changed to 'tetragonal'
according to
/usr/data/users/saulius/automatic-downloads/retrospective/ACS/lib/dictionaries/cif_core.dic
dictionary named 'cif_core.dic' version 2.4.2 from 2011-04-26.

Automatic conversion script
Id: cif_fix_values 2281 2013-09-26 08:29:07Z andrius 

The following automatic conversions were performed:

'_exptl_crystal_density_meas' value 'not measured' was changed to '?'
- the value is perceived as not measured.

Automatic conversion script
Id: cif_fix_values 3008 2015-01-20 13:52:24Z robertas 
;
_cod_original_sg_symbol_H-M P4(2)/nmc
_cod_database_code 4339093

loop_
_symmetry_equiv_pos_as_xyz
'x, y, z'
'-x+1/2, -y+1/2, z'
'-y+1/2, x, z+1/2'
'y, -x+1/2, z+1/2'
'-x, y+1/2, -z'
'x+1/2, -y, -z'
'y+1/2, x+1/2, -z+1/2'
'-y, -x, -z+1/2'
'-x, -y, -z'
'x-1/2, y-1/2, -z'
'y-1/2, -x, -z-1/2'
'-y, x-1/2, -z-1/2'
'x, -y-1/2, z'
'-x-1/2, y, z'
'-y-1/2, -x-1/2, z-1/2'
'y, x, z-1/2'

loop_
_atom_site_label
_atom_site_type_symbol
_atom_site_fract_x
_atom_site_fract_y
_atom_site_fract_z
_atom_site_U_iso_or_equiv
_atom_site_adp_type
_atom_site_occupancy
_atom_site_symmetry_multiplicity
_atom_site_calc_flag
_atom_site_refinement_flags
Au1 Au 0.2500 0.0752(2) 0.3758(4) 0.0344(6) Uani 1 2 d S
Au2 Au 0.2500 0.5765(2) 0.0227(5) 0.0338(5) Uani 1 2 d S
In1 In 0.2500 0.1268(4) 0.8688(9) 0.0342(11) Uani 1 2 d S
In2 In 0.2500 0.6272(3) 0.5257(10) 0.0325(10) Uani 1 2 d S
Rb Rb 0.5005(15) 0.4995(15) 0.2500 0.37(5) Uani 0.66(2) 2 d SP

loop_
_atom_site_aniso_label
_atom_site_aniso_U_11
_atom_site_aniso_U_22
_atom_site_aniso_U_33
_atom_site_aniso_U_23
_atom_site_aniso_U_13
_atom_site_aniso_U_12
Au1 0.0343(16) 0.0250(14) 0.0439(13) -0.0006(11) 0.000 0.000
Au2 0.0325(14) 0.0253(13) 0.0435(12) 0.0028(12) 0.000 0.000
In1 0.031(2) 0.029(2) 0.043(2) 0.001(2) 0.000 0.000
In2 0.024(2) 0.024(2) 0.049(2) -0.003(2) 0.000 0.000
Rb 0.032(4) 0.032(4) 1.06(16) 0.05(4) 0.05(4) -0.035(6)

loop_
_atom_type_symbol
_atom_type_description
_atom_type_scat_dispersion_real
_atom_type_scat_dispersion_imag
_atom_type_scat_source
Rb Rb -0.9393 2.9676 'International Tables Vol C Tables 4.2.6.8 and 6.1.1.4'
In In -0.7276 1.3100 'International Tables Vol C Tables 4.2.6.8 and 6.1.1.4'
Au Au -2.0133 8.8022 'International Tables Vol C Tables 4.2.6.8 and 6.1.1.4'

loop_
_geom_angle_atom_site_label_1
_geom_angle_atom_site_label_2
_geom_angle_atom_site_label_3
_geom_angle
_geom_angle_site_symmetry_1
_geom_angle_site_symmetry_3
In1 Au1 Au2 147.95(14) . 2
In1 Au1 In2 87.38(16) . 2
Au2 Au1 In2 60.57(15) 2 2
In1 Au1 In1 79.12(14) . 3_554
Au2 Au1 In1 125.58(14) 2 3_554
In2 Au1 In1 141.79(10) 2 3_554
In1 Au1 In1 79.12(14) . 4_554
Au2 Au1 In1 125.58(14) 2 4_554
In2 Au1 In1 141.79(10) 2 4_554
In1 Au1 In1 70.38(17) 3_554 4_554
In1 Au1 In1 151.8(2) . 1_554
Au2 Au1 In1 60.24(13) 2 1_554
In2 Au1 In1 120.81(19) 2 1_554
In1 Au1 In1 77.92(13) 3_554 1_554
In1 Au1 In1 77.92(13) 4_554 1_554
In1 Au1 Rb 104.89(14) . 2
Au2 Au1 Rb 70.3(3) 2 2
In2 Au1 Rb 77.7(4) 2 2
In1 Au1 Rb 140.2(4) 3_554 2
In1 Au1 Rb 71.6(4) 4_554 2
In1 Au1 Rb 83.07(7) 1_554 2
In1 Au1 Rb 104.89(14) . 12_656
Au2 Au1 Rb 70.3(3) 2 12_656
In2 Au1 Rb 77.7(4) 2 12_656
In1 Au1 Rb 71.6(4) 3_554 12_656
In1 Au1 Rb 140.2(4) 4_554 12_656
In1 Au1 Rb 83.07(7) 1_554 12_656
Rb Au1 Rb 140.1(7) 2 12_656
In1 Au1 Rb 64.53(6) . 4
Au2 Au1 Rb 99.75(18) 2 4
In2 Au1 Rb 67.2(4) 2 4
In1 Au1 Rb 74.7(4) 3_554 4
In1 Au1 Rb 133.3(3) 4_554 4
In1 Au1 Rb 123.55(19) 1_554 4
Rb Au1 Rb 143.44(10) 2 4
Rb Au1 Rb 41.66(6) 12_656 4
In1 Au1 Rb 64.53(6) . 10_556
Au2 Au1 Rb 99.75(18) 2 10_556
In2 Au1 Rb 67.2(4) 2 10_556
In1 Au1 Rb 133.3(3) 3_554 10_556
In1 Au1 Rb 74.7(4) 4_554 10_556
In1 Au1 Rb 123.55(19) 1_554 10_556
Rb Au1 Rb 41.66(6) 2 10_556
Rb Au1 Rb 143.44(10) 12_656 10_556
Rb Au1 Rb 111.1(5) 4 10_556
Au1 Au2 In2 147.62(14) 2 1_554
Au1 Au2 In2 60.13(13) 2 .
In2 Au2 In2 152.2(2) 1_554 .
Au1 Au2 In1 60.92(12) 2 2_554
In2 Au2 In1 86.71(15) 1_554 2_554
In2 Au2 In1 121.05(18) . 2_554
Au1 Au2 In2 130.71(10) 2 12_666
In2 Au2 In2 73.35(15) 1_554 12_666
In2 Au2 In2 84.07(15) . 12_666
In1 Au2 In2 138.46(10) 2_554 12_666
Au1 Au2 In2 130.71(10) 2 11_566
In2 Au2 In2 73.35(15) 1_554 11_566
In2 Au2 In2 84.07(15) . 11_566
In1 Au2 In2 138.46(10) 2_554 11_566
In2 Au2 In2 70.23(15) 12_666 11_566
Au1 Au2 Rb 64.42(8) 2 .
In2 Au2 Rb 113.09(9) 1_554 .
In2 Au2 Rb 74.95(18) . .
In1 Au2 Rb 80.5(2) 2_554 .
In2 Au2 Rb 74.83(19) 12_666 .
In2 Au2 Rb 140.7(3) 11_566 .
Au1 Au2 Rb 64.42(8) 2 11_566
In2 Au2 Rb 113.09(9) 1_554 11_566
In2 Au2 Rb 74.95(18) . 11_566
In1 Au2 Rb 80.5(2) 2_554 11_566
In2 Au2 Rb 140.7(3) 12_666 11_566
In2 Au2 Rb 74.83(19) 11_566 11_566
Rb Au2 Rb 128.45(12) . 11_566
Au1 Au2 Rb 94.5(2) 2 3_554
In2 Au2 Rb 71.5(2) 1_554 3_554
In2 Au2 Rb 116.54(10) . 3_554
In1 Au2 Rb 68.11(18) 2_554 3_554
In2 Au2 Rb 133.4(3) 12_666 3_554
In2 Au2 Rb 71.1(2) 11_566 3_554
Rb Au2 Rb 148.17(8) . 3_554
Rb Au2 Rb 42.81(2) 11_566 3_554
Au1 Au2 Rb 94.5(2) 2 9_665
In2 Au2 Rb 71.5(2) 1_554 9_665
In2 Au2 Rb 116.54(10) . 9_665
In1 Au2 Rb 68.11(18) 2_554 9_665
In2 Au2 Rb 71.1(2) 12_666 9_665
In2 Au2 Rb 133.4(3) 11_566 9_665
Rb Au2 Rb 42.81(2) . 9_665
Rb Au2 Rb 148.17(8) 11_566 9_665
Rb Au2 Rb 123.06(8) 3_554 9_665
Au1 In1 Au2 92.97(17) . 2_556
Au1 In1 Au1 98.92(14) . 3
Au2 In1 Au1 123.12(10) 2_556 3
Au1 In1 Au1 98.92(14) . 4
Au2 In1 Au1 123.12(10) 2_556 4
Au1 In1 Au1 109.60(17) 3 4
Au1 In1 Au1 151.8(2) . 1_556
Au2 In1 Au1 58.84(11) 2_556 1_556
Au1 In1 Au1 97.21(14) 3 1_556
Au1 In1 Au1 97.21(14) 4 1_556
Au1 In1 In1 104.28(11) . 2
Au2 In1 In1 162.75(12) 2_556 2
Au1 In1 In1 54.81(8) 3 2
Au1 In1 In1 54.81(9) 4 2
Au1 In1 In1 103.91(11) 1_556 2
Au1 In1 Rb 73.94(14) . 10_556
Au2 In1 Rb 67.9(4) 2_556 10_556
Au1 In1 Rb 167.8(3) 3 10_556
Au1 In1 Rb 62.8(4) 4 10_556
Au1 In1 Rb 93.38(11) 1_556 10_556
In1 In1 Rb 116.6(4) 2 10_556
Au1 In1 Rb 73.94(14) . 4
Au2 In1 Rb 67.9(4) 2_556 4
Au1 In1 Rb 62.8(4) 3 4
Au1 In1 Rb 167.8(3) 4 4
Au1 In1 Rb 93.38(11) 1_556 4
In1 In1 Rb 116.6(4) 2 4
Rb In1 Rb 122.7(8) 10_556 4
Au1 In1 Rb 112.02(10) . 12_657
Au2 In1 Rb 58.7(4) 2_556 12_657
Au1 In1 Rb 65.3(4) 3 12_657
Au1 In1 Rb 149.02(18) 4 12_657
Au1 In1 Rb 55.44(16) 1_556 12_657
In1 In1 Rb 113.2(3) 2 12_657
Rb In1 Rb 126.30(13) 10_556 12_657
Rb In1 Rb 39.02(4) 4 12_657
Au1 In1 Rb 112.02(10) . 2_556
Au2 In1 Rb 58.7(4) 2_556 2_556
Au1 In1 Rb 149.02(18) 3 2_556
Au1 In1 Rb 65.3(4) 4 2_556
Au1 In1 Rb 55.44(16) 1_556 2_556
In1 In1 Rb 113.2(3) 2 2_556
Rb In1 Rb 39.02(4) 10_556 2_556
Rb In1 Rb 126.30(13) 4 2_556
Rb In1 Rb 102.5(6) 12_657 2_556
Au2 In2 Au1 92.94(16) 1_556 2
Au2 In2 Au2 152.2(2) 1_556 .
Au1 In2 Au2 59.30(11) 2 .
Au2 In2 Au2 103.25(11) 1_556 12_666
Au1 In2 Au2 121.55(9) 2 12_666
Au2 In2 Au2 92.68(12) . 12_666
Au2 In2 Au2 103.25(11) 1_556 11_566
Au1 In2 Au2 121.55(9) 2 11_566
Au2 In2 Au2 92.68(12) . 11_566
Au2 In2 Au2 108.72(16) 12_666 11_566
Au2 In2 In2 103.96(10) 1_556 2_565
Au1 In2 In2 163.10(12) 2 2_565
Au2 In2 In2 103.80(10) . 2_565
Au2 In2 In2 54.89(8) 12_666 2_565
Au2 In2 In2 54.89(8) 11_566 2_565
Au2 In2 In2 53.92(16) 1_556 12_667
Au1 In2 In2 132.51(15) 2 12_667
Au2 In2 In2 145.30(19) . 12_667
Au2 In2 In2 52.73(12) 12_666 12_667
Au2 In2 In2 100.55(9) 11_566 12_667
In2 In2 In2 60.97(9) 2_565 12_667
Au2 In2 In2 53.92(16) 1_556 11_567
Au1 In2 In2 132.51(15) 2 11_567
Au2 In2 In2 145.30(19) . 11_567
Au2 In2 In2 100.55(9) 12_666 11_567
Au2 In2 In2 52.73(12) 11_566 11_567
In2 In2 In2 60.97(9) 2_565 11_567
In2 In2 In2 58.05(18) 12_667 11_567
Au2 In2 Rb 65.99(11) 1_556 3
Au1 In2 Rb 71.28(18) 2 3
Au2 In2 Rb 101.58(17) . 3
Au2 In2 Rb 164.8(2) 12_666 3
Au2 In2 Rb 65.69(10) 11_566 3
In2 In2 Rb 115.48(16) 2_565 3
In2 In2 Rb 113.1(3) 12_667 3
In2 In2 Rb 64.57(19) 11_567 3
Au2 In2 Rb 65.99(11) 1_556 9_666
Au1 In2 Rb 71.28(18) 2 9_666
Au2 In2 Rb 101.58(17) . 9_666
Au2 In2 Rb 65.69(10) 12_666 9_666
Au2 In2 Rb 164.8(2) 11_566 9_666
In2 In2 Rb 115.48(16) 2_565 9_666
In2 In2 Rb 64.57(19) 12_667 9_666
In2 In2 Rb 113.1(3) 11_567 9_666
Rb In2 Rb 115.76(15) 3 9_666
Au2 In2 Rb 105.11(19) 1_556 11_566
Au1 In2 Rb 59.22(12) 2 11_566
Au2 In2 Rb 62.41(13) . 11_566
Au2 In2 Rb 151.6(2) 12_666 11_566
Au2 In2 Rb 62.35(12) 11_566 11_566
In2 In2 Rb 114.92(16) 2_565 11_566
In2 In2 Rb 151.29(19) 12_667 11_566
In2 In2 Rb 94.30(7) 11_567 11_566
Rb In2 Rb 40.12(3) 3 11_566
Rb In2 Rb 129.44(12) 9_666 11_566
Au2 In2 Rb 105.11(19) 1_556 .
Au1 In2 Rb 59.22(12) 2 .
Au2 In2 Rb 62.41(13) . .
Au2 In2 Rb 62.35(12) 12_666 .
Au2 In2 Rb 151.6(2) 11_566 .
In2 In2 Rb 114.92(16) 2_565 .
In2 In2 Rb 94.30(7) 12_667 .
In2 In2 Rb 151.29(19) 11_567 .
Rb In2 Rb 129.44(12) 3 .
Rb In2 Rb 40.12(3) 9_666 .
Rb In2 Rb 111.47(12) 11_566 .
Rb Rb Rb 179(2) 9_666 9_665
Rb Rb Au1 101.0(6) 9_666 11_666
Rb Rb Au1 78.7(5) 9_665 11_666
Rb Rb Au1 78.7(5) 9_666 2
Rb Rb Au1 101.0(6) 9_665 2
Au1 Rb Au1 124.4(8) 11_666 2
Rb Rb Au2 70.1(9) 9_666 12_666
Rb Rb Au2 109.3(12) 9_665 12_666
Au1 Rb Au2 45.3(2) 11_666 12_666
Au1 Rb Au2 85.8(5) 2 12_666
Rb Rb Au2 109.3(12) 9_666 .
Rb Rb Au2 70.1(9) 9_665 .
Au1 Rb Au2 85.8(5) 11_666 .
Au1 Rb Au2 45.3(2) 2 .
Au2 Rb Au2 67.3(5) 12_666 .
Rb Rb Au2 113.5(12) 9_666 9_665
Rb Rb Au2 67.1(9) 9_665 9_665
Au1 Rb Au2 85.92(18) 11_666 9_665
Au1 Rb Au2 145.8(5) 2 9_665
Au2 Rb Au2 128.09(8) 12_666 9_665
Au2 Rb Au2 137.19(2) . 9_665
Rb Rb Au2 67.1(9) 9_666 4
Rb Rb Au2 113.5(12) 9_665 4
Au1 Rb Au2 145.8(5) 11_666 4
Au1 Rb Au2 85.92(18) 2 4
Au2 Rb Au2 137.19(2) 12_666 4
Au2 Rb Au2 128.09(8) . 4
Au2 Rb Au2 71.6(5) 9_665 4
Rb Rb In1 100.0(4) 9_666 10_666
Rb Rb In1 80.2(3) 9_665 10_666
Au1 Rb In1 45.55(9) 11_666 10_666
Au1 Rb In1 169.7(8) 2 10_666
Au2 Rb In1 84.1(2) 12_666 10_666
Au2 Rb In1 127.5(5) . 10_666
Au2 Rb In1 44.0(2) 9_665 10_666
Au2 Rb In1 103.0(6) 4 10_666
Rb Rb In1 80.2(3) 9_666 3_554
Rb Rb In1 100.0(4) 9_665 3_554
Au1 Rb In1 169.7(8) 11_666 3_554
Au1 Rb In1 45.55(9) 2 3_554
Au2 Rb In1 127.5(5) 12_666 3_554
Au2 Rb In1 84.1(2) . 3_554
Au2 Rb In1 103.0(6) 9_665 3_554
Au2 Rb In1 44.0(2) 4 3_554
In1 Rb In1 144.6(8) 10_666 3_554
Rb Rb In2 108.5(12) 9_666 4_554
Rb Rb In2 72.1(10) 9_665 4_554
Au1 Rb In2 127.9(4) 11_666 4_554
Au1 Rb In2 103.1(3) 2 4_554
Au2 Rb In2 170.6(4) 12_666 4_554
Au2 Rb In2 121.15(10) . 4_554
Au2 Rb In2 43.3(3) 9_665 4_554
Au2 Rb In2 42.5(3) 4 4_554
In1 Rb In2 87.0(5) 10_666 4_554
In1 Rb In2 60.2(3) 3_554 4_554
Rb Rb In2 72.1(10) 9_666 9_666
Rb Rb In2 108.5(12) 9_665 9_666
Au1 Rb In2 103.1(3) 11_666 9_666
Au1 Rb In2 127.9(4) 2 9_666
Au2 Rb In2 121.15(10) 12_666 9_666
Au2 Rb In2 170.6(4) . 9_666
Au2 Rb In2 42.5(3) 9_665 9_666
Au2 Rb In2 43.3(3) 4 9_666
In1 Rb In2 60.2(3) 10_666 9_666
In1 Rb In2 87.0(5) 3_554 9_666
In2 Rb In2 50.9(4) 4_554 9_666

loop_
_geom_bond_atom_site_label_1
_geom_bond_atom_site_label_2
_geom_bond_distance
_geom_bond_site_symmetry_2
Au1 In1 2.778(6) .
Au1 Au2 2.792(3) 2
Au1 In2 2.816(5) 2
Au1 In1 2.845(4) 3_554
Au1 In1 2.845(4) 4_554
Au1 In1 2.851(6) 1_554
Au1 Rb 3.545(13) 2
Au1 Rb 3.545(13) 12_656
Au1 Rb 4.026(11) 4
Au1 Rb 4.026(11) 10_556
Au2 Au1 2.792(3) 2
Au2 In2 2.796(7) 1_554
Au2 In2 2.828(7) .
Au2 In1 2.832(5) 2_554
Au2 In2 2.840(4) 12_666
Au2 In2 2.840(4) 11_566
Au2 Rb 3.70(2) .
Au2 Rb 3.70(2) 11_566
Au2 Rb 3.78(2) 3_554
Au2 Rb 3.78(2) 9_665
In1 Au2 2.832(5) 2_556
In1 Au1 2.845(4) 3
In1 Au1 2.845(4) 4
In1 Au1 2.851(6) 1_556
In1 In1 3.279(11) 2
In1 Rb 3.783(9) 10_556
In1 Rb 3.783(9) 4
In1 Rb 4.273(8) 12_657
In1 Rb 4.273(8) 2_556
In2 Au2 2.796(7) 1_556
In2 Au1 2.816(5) 2
In2 Au2 2.840(4) 12_666
In2 Au2 2.840(4) 11_566
In2 In2 3.267(9) 2_565
In2 In2 3.366(9) 12_667
In2 In2 3.366(9) 11_567
In2 Rb 3.92(3) 3
In2 Rb 3.92(3) 9_666
In2 Rb 4.03(2) 11_566
In2 Rb 4.03(2) .
Rb Rb 2.7299(7) 9_666
Rb Rb 2.7299(7) 9_665
Rb Au1 3.545(13) 11_666
Rb Au1 3.545(13) 2
Rb Au2 3.70(2) 12_666
Rb Au2 3.78(2) 9_665
Rb Au2 3.78(2) 4
Rb In1 3.783(9) 10_666
Rb In1 3.783(9) 3_554
Rb In2 3.92(3) 4_554
Rb In2 3.92(3) 9_666
